data_4033664
loop_
_publ_author_name
'Srinivasulu, Vunnam'
'Khanfar, Monther A. A.'
'Omar, Hany A.'
'ElAwady, Raafat'
'Sieburth, Scott McN'
'Sebastian, Anusha'
'Zaher, Dana M.'
'Al Marzooq, Farah'
'Hersi, Fatema'
'Al-Tel, Taleb H'

_publ_section_title
;
 Sequencing [4+1]-Cycloaddition and Aza-Michael Addition Reactions: A
 Diastereoselective Cascade for the Rapid Access of
 Pyrido[2',1':2,3]/Thiazolo[2',3':2,3]imidazo[1,5-a]quinolone Scaffolds as
 Potential Antibacterial and Anticancer Motifs.
;
_journal_name_full 'The Journal of organic chemistry'
_journal_paper_doi 10.1021/acs.joc.9b01919
_journal_year 2019
_chemical_formula_moiety 'C31 H32 N3 O2 S, C F3 O3 S'
_chemical_formula_sum 'C32 H32 F3 N3 O5 S2'
_chemical_formula_weight 659.72
_space_group_crystal_system monoclinic
_space_group_IT_number 14
_space_group_name_Hall '-P 2ybc'
_space_group_name_H-M_alt 'P 1 21/c 1'
_symmetry_space_group_name_Hall '-P 2ybc'
_symmetry_space_group_name_H-M 'P 1 21/c 1'
_atom_sites_solution_hydrogens geom
_atom_sites_solution_primary dual
_audit_creation_date 2019-05-29
_audit_creation_method
;
Olex2 1.2-ac3
(compiled 2017.01.05 svn.r3372 for Rigaku Oxford Diffraction, GUI svn.r5289)
;
_cell_angle_alpha 90
_cell_angle_beta 111.234(6)
_cell_angle_gamma 90
_cell_formula_units_Z 4
_cell_length_a 11.1269(5)
_cell_length_b 26.0079(10)
_cell_length_c 11.7877(7)
_cell_measurement_reflns_used 3705
_cell_measurement_temperature 293(2)
_cell_measurement_theta_max 28.3390
_cell_measurement_theta_min 3.7870
_cell_volume 3179.6(3)
_computing_cell_refinement 'CrysAlisPro 1.171.38.46 (Rigaku OD, 2015)'
_computing_data_collection 'CrysAlisPro 1.171.38.46 (Rigaku OD, 2015)'
_computing_data_reduction 'CrysAlisPro 1.171.38.46 (Rigaku OD, 2015)'
_computing_molecular_graphics 'Olex2 (Dolomanov et al., 2009)'
_computing_publication_material 'Olex2 (Dolomanov et al., 2009)'
_computing_structure_refinement 'ShelXL (Sheldrick, 2015)'
_computing_structure_solution 'ShelXT (Sheldrick, 2015)'
_diffrn_ambient_temperature 293(2)
_diffrn_detector 'CCD plate'
_diffrn_detector_area_resol_mean 16.0534
_diffrn_detector_type Eos
_diffrn_measured_fraction_theta_full 0.9973
_diffrn_measured_fraction_theta_max 0.8584
_diffrn_measurement_details
;
List of Runs (angles in degrees, time in seconds):

  # Type    Start    End  Width  t~exp~   \w     \q     \k     \f   Frames
--------------------------------------------------------------------------
  1  \w    -19.00  29.00   1.00   10.00    --  -16.20  57.00  90.00   48
  2  \w    -73.00 -18.00   1.00   10.00    --  -16.20 -57.00 -60.00   55
  3  \w    -21.00  23.00   1.00   10.00    --  -16.20 -99.00   0.00   44
  4  \w    -33.00  43.00   1.00   10.00    --  -16.20  57.00-150.00   76
;
_diffrn_measurement_device 'four-circle diffractometer'
_diffrn_measurement_device_type 'Xcalibur, Eos'
_diffrn_measurement_method '\w scans'
_diffrn_orient_matrix_type 'CrysAlisPro convention (1999,Acta A55,543-557)'
_diffrn_orient_matrix_UB_11 -0.0023127000
_diffrn_orient_matrix_UB_12 0.0207552000
_diffrn_orient_matrix_UB_13 -0.0397507000
_diffrn_orient_matrix_UB_21 -0.0009869000
_diffrn_orient_matrix_UB_22 -0.0176857000
_diffrn_orient_matrix_UB_23 -0.0461891000
_diffrn_orient_matrix_UB_31 -0.0683116000
_diffrn_orient_matrix_UB_32 -0.0004463000
_diffrn_orient_matrix_UB_33 -0.0213555000
_diffrn_radiation_monochromator graphite
_diffrn_radiation_probe x-ray
_diffrn_radiation_type 'Mo K\a'
_diffrn_radiation_wavelength 0.71073
_diffrn_reflns_av_R_equivalents 0.0237
_diffrn_reflns_av_unetI/netI 0.0412
_diffrn_reflns_Laue_measured_fraction_full 0.998
_diffrn_reflns_Laue_measured_fraction_max 0.858
_diffrn_reflns_limit_h_max 15
_diffrn_reflns_limit_h_min -14
_diffrn_reflns_limit_k_max 21
_diffrn_reflns_limit_k_min -35
_diffrn_reflns_limit_l_max 14
_diffrn_reflns_limit_l_min -16
_diffrn_reflns_number 15787
_diffrn_reflns_point_group_measured_fraction_full 0.998
_diffrn_reflns_point_group_measured_fraction_max 0.858
_diffrn_reflns_theta_full 25.242
_diffrn_reflns_theta_max 29.20
_diffrn_reflns_theta_min 3.13
_diffrn_source 'fine-focus sealed X-ray tube'
_diffrn_source_type 'Enhance (Mo) X-ray Source'
_exptl_absorpt_coefficient_mu 0.230
_exptl_absorpt_correction_T_max 1.00000
_exptl_absorpt_correction_T_min 0.83279
_exptl_absorpt_correction_type multi-scan
_exptl_absorpt_process_details
;
CrysAlisPro 1.171.38.46 (Rigaku Oxford Diffraction, 2015)
Empirical absorption correction using spherical harmonics,
 implemented in SCALE3 ABSPACK scaling algorithm.
;
_exptl_crystal_colour 'clear colourless'
_exptl_crystal_colour_lustre clear
_exptl_crystal_colour_primary colourless
_exptl_crystal_density_diffrn 1.378
_exptl_crystal_description needle
_exptl_crystal_F_000 1376
_exptl_crystal_size_max 0.2
_exptl_crystal_size_mid 0.1
_exptl_crystal_size_min 0.08
_refine_diff_density_max 0.809
_refine_diff_density_min -0.601
_refine_diff_density_rms 0.051
_refine_ls_extinction_method none
_refine_ls_goodness_of_fit_ref 1.025
_refine_ls_hydrogen_treatment constr
_refine_ls_matrix_type full
_refine_ls_number_parameters 409
_refine_ls_number_reflns 7392
_refine_ls_number_restraints 0
_refine_ls_restrained_S_all 1.025
_refine_ls_R_factor_all 0.0847
_refine_ls_R_factor_gt 0.0556
_refine_ls_shift/su_max 0.001
_refine_ls_shift/su_mean 0.000
_refine_ls_structure_factor_coef Fsqd
_refine_ls_weighting_details 'w=1/[\s^2^(Fo^2^)+(0.0670P)^2^+1.7950P] where P=(Fo^2^+2Fc^2^)/3'
_refine_ls_weighting_scheme calc
_refine_ls_wR_factor_gt 0.1367
_refine_ls_wR_factor_ref 0.1566
_reflns_Friedel_coverage 0.000
_reflns_number_gt 5177
_reflns_number_total 7392
_reflns_threshold_expression 'I > 2\s(I)'
_cod_data_source_file jo9b01919_si_002.cif
_cod_data_source_block exp_2301
_cod_database_code 4033664
_shelx_shelxl_version_number 2014/7
_chemical_oxdiff_formula 'C32 H32 F3 N3 O5 S2'
_chemical_oxdiff_usercomment Raed-1980
_shelx_space_group_comment
;
The symmetry employed for this shelxl refinement is uniquely defined
by the following loop, which should always be used as a source of
symmetry information in preference to the above space-group names.
They are only intended as comments.
;
_reflns_odcompleteness_completeness 99.73
_reflns_odcompleteness_iscentric 1
_reflns_odcompleteness_theta 26.32
_olex2_refinement_description
;
1. Fixed Uiso
 At 1.2 times of:
  All C(H) groups, All C(H,H) groups, All N(H) groups
 At 1.5 times of:
  All C(H,H,H) groups
2.a Secondary CH2 refined with riding coordinates:
 C00O(H00A,H00B), C00S(H00C,H00D), C00V(H00E,H00F), C00W(H00G,H00H), C015(H01D,
 H01E)
2.b Aromatic/amide H refined with riding coordinates:
 N006(H006), C00K(H00K), C00P(H00P), C00R(H00R), C00T(H00T), C00U(H00U),
 C00Y(H00Y), C00Z(H00Z), C010(H010), C012(H012), C013(H013), C016(H016),
 C017(H017)
2.c Idealised Me refined as rotating group:
 C014(H01A,H01B,H01C), C018(H01F,H01G,H01H), C019(H01I,H01J,H01K)
;
_olex2_date_sample_data_collection 2018-07-09
_olex2_submission_special_instructions 'No special instructions were received'
_oxdiff_exptl_absorpt_empirical_details
;
Empirical correction (ABSPACK) includes:
- Absorption correction using spherical harmonics
- Frame scaling
;
_oxdiff_exptl_absorpt_empirical_full_max 1.283
_oxdiff_exptl_absorpt_empirical_full_min 0.871

loop_
_space_group_symop_operation_xyz
'x, y, z'
'-x, y+1/2, -z+1/2'
'-x, -y, -z'
'x, -y-1/2, z-1/2'

loop_
_atom_site_label
_atom_site_type_symbol
_atom_site_fract_x
_atom_site_fract_y
_atom_site_fract_z
_atom_site_U_iso_or_equiv
_atom_site_adp_type
_atom_site_occupancy
_atom_site_site_symmetry_order
_atom_site_calc_flag
_atom_site_refinement_flags_posn
S001 S 0.36128(5) 0.56870(2) 0.22098(6) 0.03595(16) Uani 1 1 d .
S002 S 0.91869(7) 0.60581(3) 0.74078(7) 0.0563(2) Uani 1 1 d .
O003 O 0.76654(17) 0.43479(7) 0.40983(18) 0.0498(5) Uani 1 1 d .
N004 N 0.60163(16) 0.59170(7) 0.30239(16) 0.0281(4) Uani 1 1 d .
N005 N 0.58913(17) 0.50761(7) 0.29201(17) 0.0311(4) Uani 1 1 d .
N006 N 0.83709(17) 0.60520(7) 0.38424(17) 0.0330(4) Uani 1 1 d .
H006 H 0.8598 0.6178 0.4565 0.040 Uiso 1 1 calc R
F007 F 1.0730(2) 0.54542(10) 0.9057(2) 0.0958(7) Uani 1 1 d .
F008 F 0.8806(2) 0.52061(9) 0.8399(3) 0.1074(9) Uani 1 1 d .
C009 C 0.7313(2) 0.57329(8) 0.34289(19) 0.0293(5) Uani 1 1 d .
O00B O 0.4153(3) 0.44927(11) -0.0406(2) 0.0851(8) Uani 1 1 d .
C00C C 0.7195(2) 0.52112(9) 0.3374(2) 0.0328(5) Uani 1 1 d .
C00D C 0.6096(2) 0.68893(8) 0.3203(2) 0.0326(5) Uani 1 1 d .
C00E C 0.5210(2) 0.55113(8) 0.2724(2) 0.0301(5) Uani 1 1 d .
C00F C 0.5386(2) 0.63986(8) 0.28543(19) 0.0300(4) Uani 1 1 d .
C00G C 0.4088(2) 0.63397(9) 0.2416(2) 0.0335(5) Uani 1 1 d .
C00H C 0.9136(2) 0.61859(9) 0.3069(2) 0.0368(5) Uani 1 1 d .
F00J F 0.9309(3) 0.58383(12) 0.9586(2) 0.1252(10) Uani 1 1 d .
C00K C 0.6881(2) 0.69797(10) 0.4408(2) 0.0407(6) Uani 1 1 d .
H00K H 0.6990 0.6725 0.4992 0.049 Uiso 1 1 calc R
C00L C 0.3081(2) 0.67418(9) 0.2149(2) 0.0383(5) Uani 1 1 d .
C00M C 0.5419(2) 0.45389(8) 0.2897(2) 0.0331(5) Uani 1 1 d .
C00N C 0.6555(2) 0.41560(9) 0.3123(2) 0.0390(5) Uani 1 1 d .
C00O C 0.4355(2) 0.44327(10) 0.1666(2) 0.0418(6) Uani 1 1 d .
H00A H 0.3905 0.4121 0.1730 0.050 Uiso 1 1 calc R
H00B H 0.3738 0.4713 0.1479 0.050 Uiso 1 1 calc R
C00P C 0.5951(3) 0.72683(9) 0.2336(3) 0.0441(6) Uani 1 1 d .
H00P H 0.5419 0.7213 0.1531 0.053 Uiso 1 1 calc R
C00Q C 0.4833(3) 0.43733(11) 0.0629(2) 0.0525(7) Uani 1 1 d .
C00R C 0.3166(3) 0.71233(10) 0.3004(3) 0.0476(6) Uani 1 1 d .
H00R H 0.3843 0.7121 0.3753 0.057 Uiso 1 1 calc R
C00S C 0.8188(2) 0.47989(10) 0.3760(3) 0.0515(7) Uani 1 1 d .
H00C H 0.8479 0.4719 0.3098 0.062 Uiso 1 1 calc R
H00D H 0.8925 0.4918 0.4446 0.062 Uiso 1 1 calc R
C00T C 0.2051(3) 0.67512(11) 0.1050(3) 0.0524(7) Uani 1 1 d .
H00T H 0.1973 0.6495 0.0478 0.063 Uiso 1 1 calc R
C00U C 0.7502(3) 0.74497(11) 0.4739(3) 0.0553(7) Uani 1 1 d .
H00U H 0.8005 0.7514 0.5549 0.066 Uiso 1 1 calc R
C00V C 0.4997(3) 0.44388(10) 0.3989(3) 0.0488(7) Uani 1 1 d .
H00E H 0.5441 0.4669 0.4657 0.059 Uiso 1 1 calc R
H00F H 0.4075 0.4490 0.3757 0.059 Uiso 1 1 calc R
C00W C 0.6122(3) 0.36794(10) 0.3631(3) 0.0515(7) Uani 1 1 d .
H00G H 0.5592 0.3460 0.2976 0.062 Uiso 1 1 calc R
H00H H 0.6861 0.3484 0.4145 0.062 Uiso 1 1 calc R
C00Y C 0.6608(3) 0.77322(10) 0.2678(3) 0.0566(8) Uani 1 1 d .
H00Y H 0.6528 0.7984 0.2094 0.068 Uiso 1 1 calc R
C00Z C 0.6877(3) 0.40471(11) 0.2022(3) 0.0548(7) Uani 1 1 d .
H00Z H 0.7676 0.3902 0.2136 0.066 Uiso 1 1 calc R
C010 C 0.7373(3) 0.78214(11) 0.3869(3) 0.0609(8) Uani 1 1 d .
H010 H 0.7805 0.8133 0.4089 0.073 Uiso 1 1 calc R
C011 C 0.9532(3) 0.56232(13) 0.8671(3) 0.0579(8) Uani 1 1 d .
C012 C 0.2235(3) 0.75090(11) 0.2738(3) 0.0603(8) Uani 1 1 d .
H012 H 0.2289 0.7763 0.3309 0.072 Uiso 1 1 calc R
C013 C 0.6101(3) 0.41439(14) 0.0903(3) 0.0656(9) Uani 1 1 d .
H013 H 0.6369 0.4063 0.0263 0.079 Uiso 1 1 calc R
C014 C 0.8257(3) 0.64002(15) 0.1865(3) 0.0662(9) Uani 1 1 d .
H01A H 0.7639 0.6143 0.1438 0.099 Uiso 1 1 calc GR
H01B H 0.8758 0.6497 0.1386 0.099 Uiso 1 1 calc GR
H01C H 0.7814 0.6696 0.2005 0.099 Uiso 1 1 calc GR
C015 C 0.5357(4) 0.38812(12) 0.4359(3) 0.0656(9) Uani 1 1 d .
H01D H 0.5866 0.3862 0.5222 0.079 Uiso 1 1 calc R
H01E H 0.4583 0.3677 0.4199 0.079 Uiso 1 1 calc R
C016 C 0.1232(3) 0.75139(13) 0.1626(4) 0.0662(9) Uani 1 1 d .
H016 H 0.0620 0.7775 0.1446 0.079 Uiso 1 1 calc R
C017 C 0.1133(3) 0.71386(14) 0.0791(3) 0.0677(9) Uani 1 1 d .
H017 H 0.0449 0.7142 0.0047 0.081 Uiso 1 1 calc R
C018 C 0.9845(4) 0.57231(13) 0.2839(4) 0.0734(10) Uani 1 1 d .
H01F H 1.0381 0.5577 0.3603 0.110 Uiso 1 1 calc GR
H01G H 1.0370 0.5828 0.2390 0.110 Uiso 1 1 calc GR
H01H H 0.9231 0.5471 0.2380 0.110 Uiso 1 1 calc GR
C019 C 1.0091(3) 0.65875(15) 0.3790(4) 0.0786(11) Uani 1 1 d .
H01I H 0.9636 0.6891 0.3865 0.118 Uiso 1 1 calc GR
H01J H 1.0668 0.6671 0.3378 0.118 Uiso 1 1 calc GR
H01K H 1.0575 0.6455 0.4586 0.118 Uiso 1 1 calc GR
O1 O 0.9436(3) 0.57602(13) 0.6511(2) 0.1041(11) Uani 1 1 d .
O0AA O 1.0107(3) 0.64574(12) 0.7907(3) 0.1143(11) Uani 1 1 d .
O1AA O 0.7871(2) 0.61947(9) 0.7131(3) 0.0807(7) Uani 1 1 d .

loop_
_atom_site_aniso_label
_atom_site_aniso_U_11
_atom_site_aniso_U_22
_atom_site_aniso_U_33
_atom_site_aniso_U_23
_atom_site_aniso_U_13
_atom_site_aniso_U_12
S001 0.0272(3) 0.0347(3) 0.0439(3) -0.0038(3) 0.0104(2) -0.0037(2)
S002 0.0539(4) 0.0640(5) 0.0561(4) 0.0101(4) 0.0260(4) 0.0155(4)
O003 0.0400(9) 0.0365(9) 0.0582(12) 0.0137(8) 0.0002(9) -0.0043(8)
N004 0.0273(9) 0.0272(9) 0.0278(9) -0.0009(7) 0.0076(7) -0.0037(7)
N005 0.0263(9) 0.0267(9) 0.0376(10) 0.0005(8) 0.0082(8) -0.0034(7)
N006 0.0323(9) 0.0344(10) 0.0297(10) -0.0012(8) 0.0081(8) -0.0103(8)
F007 0.0711(14) 0.125(2) 0.0813(15) 0.0384(14) 0.0157(12) 0.0276(13)
F008 0.0991(17) 0.0695(14) 0.157(3) 0.0199(15) 0.0507(17) -0.0113(13)
C009 0.0278(10) 0.0301(11) 0.0282(11) 0.0032(9) 0.0079(9) -0.0027(9)
O00B 0.0986(19) 0.1015(19) 0.0375(12) -0.0011(12) 0.0034(12) -0.0212(16)
C00C 0.0292(11) 0.0321(12) 0.0341(12) 0.0028(9) 0.0079(9) -0.0039(9)
C00D 0.0341(11) 0.0274(11) 0.0391(12) -0.0005(9) 0.0166(10) -0.0028(9)
C00E 0.0283(10) 0.0315(11) 0.0289(11) -0.0026(9) 0.0084(9) -0.0051(9)
C00F 0.0331(11) 0.0299(11) 0.0268(10) -0.0001(9) 0.0106(9) -0.0020(9)
C00G 0.0344(11) 0.0315(11) 0.0340(12) -0.0006(9) 0.0116(10) -0.0010(9)
C00H 0.0338(12) 0.0358(12) 0.0424(13) 0.0041(10) 0.0159(10) -0.0054(10)
F00J 0.190(3) 0.140(2) 0.0764(16) 0.0043(16) 0.0850(19) 0.030(2)
C00K 0.0447(13) 0.0389(13) 0.0398(13) -0.0046(11) 0.0168(11) -0.0071(11)
C00L 0.0367(12) 0.0353(12) 0.0456(14) 0.0018(10) 0.0182(11) 0.0010(10)
C00M 0.0342(11) 0.0280(11) 0.0380(12) -0.0026(9) 0.0142(10) -0.0076(9)
C00N 0.0375(12) 0.0313(12) 0.0461(14) 0.0047(10) 0.0127(11) -0.0031(10)
C00O 0.0386(13) 0.0363(13) 0.0464(14) -0.0067(11) 0.0105(11) -0.0089(10)
C00P 0.0481(14) 0.0357(13) 0.0475(15) 0.0075(11) 0.0163(12) 0.0010(11)
C00Q 0.0660(18) 0.0509(16) 0.0352(14) -0.0060(12) 0.0117(13) -0.0169(14)
C00R 0.0489(15) 0.0409(14) 0.0563(17) -0.0024(12) 0.0231(13) 0.0038(12)
C00S 0.0346(13) 0.0336(13) 0.077(2) 0.0138(13) 0.0096(13) -0.0021(11)
C00T 0.0407(14) 0.0542(17) 0.0552(17) -0.0018(13) 0.0088(13) 0.0104(12)
C00U 0.0542(17) 0.0493(16) 0.0608(18) -0.0197(14) 0.0188(15) -0.0154(13)
C00V 0.0635(17) 0.0440(15) 0.0496(16) -0.0091(12) 0.0334(14) -0.0117(13)
C00W 0.0575(17) 0.0323(13) 0.0622(18) 0.0061(12) 0.0187(15) -0.0065(12)
C00Y 0.0639(18) 0.0320(13) 0.082(2) 0.0161(14) 0.0365(18) 0.0019(13)
C00Z 0.0572(17) 0.0475(16) 0.072(2) -0.0006(15) 0.0381(16) 0.0075(13)
C010 0.0594(18) 0.0359(15) 0.089(2) -0.0108(15) 0.0290(18) -0.0156(13)
C011 0.0565(18) 0.068(2) 0.0524(17) 0.0015(15) 0.0235(15) 0.0028(16)
C012 0.0669(19) 0.0423(16) 0.083(2) -0.0049(15) 0.0411(19) 0.0050(14)
C013 0.082(2) 0.075(2) 0.0543(19) -0.0090(16) 0.0426(18) -0.0003(18)
C014 0.0539(17) 0.093(2) 0.0565(18) 0.0326(18) 0.0259(15) 0.0066(17)
C015 0.101(3) 0.0528(18) 0.0543(18) 0.0061(14) 0.0415(19) -0.0119(17)
C016 0.0548(18) 0.0520(18) 0.098(3) 0.0165(18) 0.0348(19) 0.0206(15)
C017 0.0449(16) 0.073(2) 0.074(2) 0.0112(18) 0.0087(16) 0.0189(15)
C018 0.093(3) 0.063(2) 0.089(3) 0.0208(18) 0.063(2) 0.0218(18)
C019 0.067(2) 0.088(3) 0.089(3) -0.018(2) 0.037(2) -0.047(2)
O1 0.123(2) 0.147(3) 0.0479(13) 0.0191(15) 0.0370(15) 0.076(2)
O0AA 0.102(2) 0.087(2) 0.149(3) 0.021(2) 0.039(2) -0.0366(18)
O1AA 0.0578(13) 0.0749(16) 0.111(2) 0.0118(15) 0.0320(14) 0.0286(12)

loop_
_atom_type_symbol
_atom_type_description
_atom_type_scat_dispersion_real
_atom_type_scat_dispersion_imag
_atom_type_scat_source
C C 0.0033 0.0016 'International Tables Vol C Tables 4.2.6.8 and 6.1.1.4'
H H 0.0000 0.0000 'International Tables Vol C Tables 4.2.6.8 and 6.1.1.4'
F F 0.0171 0.0103 'International Tables Vol C Tables 4.2.6.8 and 6.1.1.4'
N N 0.0061 0.0033 'International Tables Vol C Tables 4.2.6.8 and 6.1.1.4'
O O 0.0106 0.0060 'International Tables Vol C Tables 4.2.6.8 and 6.1.1.4'
S S 0.1246 0.1234 'International Tables Vol C Tables 4.2.6.8 and 6.1.1.4'

loop_
_geom_angle_atom_site_label_1
_geom_angle_atom_site_label_2
_geom_angle_atom_site_label_3
_geom_angle
C00E S001 C00G 89.25(11)
O1 S002 C011 103.50(16)
O1 S002 O0AA 113.6(2)
O1 S002 O1AA 115.35(18)
O0AA S002 C011 102.13(18)
O1AA S002 C011 103.90(15)
O1AA S002 O0AA 115.92(19)
C00S O003 C00N 112.4(2)
C00E N004 C009 108.75(17)
C00E N004 C00F 114.06(17)
C00F N004 C009 137.18(18)
C00C N005 C00M 123.60(18)
C00E N005 C00C 107.38(17)
C00E N005 C00M 128.15(18)
C009 N006 H006 119.1
C009 N006 C00H 121.77(18)
C00H N006 H006 119.1
N006 C009 N004 123.15(19)
C00C C009 N004 104.44(18)
C00C C009 N006 132.3(2)
N005 C00C C00S 119.3(2)
C009 C00C N005 109.74(19)
C009 C00C C00S 130.9(2)
C00K C00D C00F 120.3(2)
C00P C00D C00F 120.1(2)
C00P C00D C00K 119.6(2)
N004 C00E S001 112.94(16)
N005 C00E S001 137.40(17)
N005 C00E N004 109.66(18)
N004 C00F C00D 122.51(18)
C00G C00F N004 111.06(19)
C00G C00F C00D 126.3(2)
C00F C00G S001 112.68(17)
C00F C00G C00L 128.4(2)
C00L C00G S001 118.88(17)
N006 C00H C014 109.93(19)
N006 C00H C018 111.8(2)
N006 C00H C019 104.9(2)
C014 C00H C018 109.1(3)
C014 C00H C019 111.0(3)
C019 C00H C018 110.1(3)
C00D C00K H00K 120.0
C00U C00K C00D 120.0(3)
C00U C00K H00K 120.0
C00R C00L C00G 120.1(2)
C00T C00L C00G 121.1(2)
C00T C00L C00R 118.7(2)
N005 C00M C00N 109.78(17)
N005 C00M C00O 109.49(19)
N005 C00M C00V 110.76(19)
C00O C00M C00N 110.43(19)
C00O C00M C00V 113.3(2)
C00V C00M C00N 102.9(2)
O003 C00N C00M 108.94(19)
O003 C00N C00W 105.6(2)
O003 C00N C00Z 110.7(2)
C00W C00N C00M 103.59(19)
C00Z C00N C00M 114.1(2)
C00Z C00N C00W 113.3(2)
C00M C00O H00A 108.7
C00M C00O H00B 108.7
H00A C00O H00B 107.6
C00Q C00O C00M 114.1(2)
C00Q C00O H00A 108.7
C00Q C00O H00B 108.7
C00D C00P H00P 120.2
C00D C00P C00Y 119.6(3)
C00Y C00P H00P 120.2
O00B C00Q C00O 120.8(3)
O00B C00Q C013 121.7(3)
C013 C00Q C00O 117.4(2)
C00L C00R H00R 120.0
C00L C00R C012 120.0(3)
C012 C00R H00R 120.0
O003 C00S C00C 110.1(2)
O003 C00S H00C 109.6
O003 C00S H00D 109.6
C00C C00S H00C 109.6
C00C C00S H00D 109.6
H00C C00S H00D 108.1
C00L C00T H00T 119.6
C00L C00T C017 120.8(3)
C017 C00T H00T 119.6
C00K C00U H00U 120.0
C010 C00U C00K 120.1(3)
C010 C00U H00U 120.0
C00M C00V H00E 110.6
C00M C00V H00F 110.6
H00E C00V H00F 108.7
C015 C00V C00M 105.7(2)
C015 C00V H00E 110.6
C015 C00V H00F 110.6
C00N C00W H00G 110.7
C00N C00W H00H 110.7
H00G C00W H00H 108.8
C015 C00W C00N 105.3(2)
C015 C00W H00G 110.7
C015 C00W H00H 110.7
C00P C00Y H00Y 119.7
C010 C00Y C00P 120.6(3)
C010 C00Y H00Y 119.7
C00N C00Z H00Z 118.0
C013 C00Z C00N 124.0(3)
C013 C00Z H00Z 118.0
C00U C010 H010 120.0
C00Y C010 C00U 120.1(3)
C00Y C010 H010 120.0
F007 C011 S002 112.4(2)
F007 C011 F008 105.2(3)
F008 C011 S002 112.8(2)
F00J C011 S002 111.4(2)
F00J C011 F007 109.1(3)
F00J C011 F008 105.5(3)
C00R C012 H012 120.0
C016 C012 C00R 120.0(3)
C016 C012 H012 120.0
C00Q C013 H013 118.9
C00Z C013 C00Q 122.2(3)
C00Z C013 H013 118.9
C00H C014 H01A 109.5
C00H C014 H01B 109.5
C00H C014 H01C 109.5
H01A C014 H01B 109.5
H01A C014 H01C 109.5
H01B C014 H01C 109.5
C00V C015 H01D 110.1
C00V C015 H01E 110.1
C00W C015 C00V 108.2(2)
C00W C015 H01D 110.1
C00W C015 H01E 110.1
H01D C015 H01E 108.4
C012 C016 H016 119.8
C017 C016 C012 120.4(3)
C017 C016 H016 119.8
C00T C017 H017 120.0
C016 C017 C00T 120.0(3)
C016 C017 H017 120.0
C00H C018 H01F 109.5
C00H C018 H01G 109.5
C00H C018 H01H 109.5
H01F C018 H01G 109.5
H01F C018 H01H 109.5
H01G C018 H01H 109.5
C00H C019 H01I 109.5
C00H C019 H01J 109.5
C00H C019 H01K 109.5
H01I C019 H01J 109.5
H01I C019 H01K 109.5
H01J C019 H01K 109.5

loop_
_geom_bond_atom_site_label_1
_geom_bond_atom_site_label_2
_geom_bond_distance
S001 C00E 1.719(2)
S001 C00G 1.769(2)
S002 C011 1.797(3)
S002 O1 1.417(3)
S002 O0AA 1.427(3)
S002 O1AA 1.425(2)
O003 C00N 1.439(3)
O003 C00S 1.429(3)
N004 C009 1.428(3)
N004 C00E 1.346(3)
N004 C00F 1.414(3)
N005 C00C 1.397(3)
N005 C00E 1.335(3)
N005 C00M 1.490(3)
N006 H006 0.8600
N006 C009 1.377(3)
N006 C00H 1.497(3)
F007 C011 1.319(4)
F008 C011 1.321(4)
C009 C00C 1.363(3)
O00B C00Q 1.220(4)
C00C C00S 1.488(3)
C00D C00F 1.479(3)
C00D C00K 1.392(3)
C00D C00P 1.387(3)
C00F C00G 1.354(3)
C00G C00L 1.481(3)
C00H C014 1.509(4)
C00H C018 1.516(4)
C00H C019 1.513(4)
F00J C011 1.316(4)
C00K H00K 0.9300
C00K C00U 1.389(4)
C00L C00R 1.393(4)
C00L C00T 1.385(4)
C00M C00N 1.554(3)
C00M C00O 1.530(3)
C00M C00V 1.545(3)
C00N C00W 1.528(3)
C00N C00Z 1.493(4)
C00O H00A 0.9700
C00O H00B 0.9700
C00O C00Q 1.507(4)
C00P H00P 0.9300
C00P C00Y 1.392(4)
C00Q C013 1.456(5)
C00R H00R 0.9300
C00R C012 1.394(4)
C00S H00C 0.9700
C00S H00D 0.9700
C00T H00T 0.9300
C00T C017 1.388(4)
C00U H00U 0.9300
C00U C010 1.379(4)
C00V H00E 0.9700
C00V H00F 0.9700
C00V C015 1.525(4)
C00W H00G 0.9700
C00W H00H 0.9700
C00W C015 1.506(4)
C00Y H00Y 0.9300
C00Y C010 1.372(5)
C00Z H00Z 0.9300
C00Z C013 1.314(5)
C010 H010 0.9300
C012 H012 0.9300
C012 C016 1.379(5)
C013 H013 0.9300
C014 H01A 0.9600
C014 H01B 0.9600
C014 H01C 0.9600
C015 H01D 0.9700
C015 H01E 0.9700
C016 H016 0.9300
C016 C017 1.362(5)
C017 H017 0.9300
C018 H01F 0.9600
C018 H01G 0.9600
C018 H01H 0.9600
C019 H01I 0.9600
C019 H01J 0.9600
C019 H01K 0.9600
